data_7242041
loop_
_publ_author_name
'Venter, Chan\'e'
'Akerman, Matthew P.'

_publ_section_title
;
 Pre-organisation of ligand donor sets modulates the supramolecular
 structure of bis(pyridyl--imine) silver(i) chelates
;
_journal_issue 5
_journal_name_full CrystEngComm
_journal_page_first 1294
_journal_page_last 1304
_journal_paper_doi 10.1039/D0CE01610A
_journal_volume 23
_journal_year 2021
_chemical_formula_moiety 'C18 H14 Ag N4, C24 H20 B'
_chemical_formula_sum 'C42 H34 Ag B N4'
_chemical_formula_weight 713.41
_space_group_crystal_system monoclinic
_space_group_IT_number 14
_space_group_name_Hall '-P 2ybc'
_space_group_name_H-M_alt 'P 1 21/c 1'
_atom_sites_solution_hydrogens geom
_atom_sites_solution_primary direct
_audit_creation_method SHELXL-2014/7
_audit_update_record
;
2020-09-23 deposited with the CCDC.	2021-01-08 downloaded from the CCDC.
;
_cell_angle_alpha 90
_cell_angle_beta 107.447(2)
_cell_angle_gamma 90
_cell_formula_units_Z 4
_cell_length_a 16.2241(15)
_cell_length_b 9.2420(9)
_cell_length_c 23.889(2)
_cell_measurement_reflns_used 5621
_cell_measurement_temperature 100(2)
_cell_measurement_theta_max 26.0
_cell_measurement_theta_min 1.3
_cell_volume 3417.2(5)
_computing_cell_refinement 'SAINT-Plus (Bruker, 2012)'
_computing_data_collection 'APEX2 (Bruker, 2012)'
_computing_data_reduction 'SAINT-Plus (Bruker, 2012)'
_computing_molecular_graphics 'WinGX (Farrugia, 2012)'
_computing_structure_refinement 'SHELXL-2014/7 (Sheldrick, 2014)'
_computing_structure_solution 'SHELXL-2014/7 (Sheldrick, 2014)'
_diffrn_ambient_temperature 100(2)
_diffrn_measured_fraction_theta_full 0.999
_diffrn_measured_fraction_theta_max 0.994
_diffrn_measurement_device_type 'Bruker APEXII CCD'
_diffrn_measurement_method '\w and \f-scans'
_diffrn_radiation_monochromator graphite
_diffrn_radiation_source 'Incoatec microsource'
_diffrn_radiation_type MoK\a
_diffrn_radiation_wavelength 0.71073
_diffrn_reflns_av_R_equivalents 0.0247
_diffrn_reflns_av_unetI/netI 0.0315
_diffrn_reflns_Laue_measured_fraction_full 0.999
_diffrn_reflns_Laue_measured_fraction_max 0.994
_diffrn_reflns_limit_h_max 20
_diffrn_reflns_limit_h_min -13
_diffrn_reflns_limit_k_max 11
_diffrn_reflns_limit_k_min -9
_diffrn_reflns_limit_l_max 29
_diffrn_reflns_limit_l_min -29
_diffrn_reflns_number 19959
_diffrn_reflns_point_group_measured_fraction_full 0.999
_diffrn_reflns_point_group_measured_fraction_max 0.994
_diffrn_reflns_theta_full 25.242
_diffrn_reflns_theta_max 26.037
_diffrn_reflns_theta_min 1.316
_exptl_absorpt_coefficient_mu 0.626
_exptl_absorpt_correction_T_max 0.7453
_exptl_absorpt_correction_T_min 0.6197
_exptl_absorpt_correction_type multi-scan
_exptl_absorpt_process_details 'SADABS, Bruker 2012'
_exptl_crystal_colour colourless
_exptl_crystal_density_diffrn 1.387
_exptl_crystal_description needle
_exptl_crystal_F_000 1464
_exptl_crystal_size_max 0.150
_exptl_crystal_size_mid 0.060
_exptl_crystal_size_min 0.040
_refine_diff_density_max 0.435
_refine_diff_density_min -0.574
_refine_diff_density_rms 0.065
_refine_ls_extinction_method none
_refine_ls_goodness_of_fit_ref 1.046
_refine_ls_hydrogen_treatment constr
_refine_ls_matrix_type full
_refine_ls_number_parameters 433
_refine_ls_number_reflns 6707
_refine_ls_number_restraints 0
_refine_ls_restrained_S_all 1.046
_refine_ls_R_factor_all 0.0396
_refine_ls_R_factor_gt 0.0289
_refine_ls_shift/su_max 0.003
_refine_ls_shift/su_mean 0.000
_refine_ls_structure_factor_coef Fsqd
_refine_ls_weighting_details 'w=1/[\s^2^(Fo^2^)+(0.0263P)^2^+3.2456P] where P=(Fo^2^+2Fc^2^)/3'
_refine_ls_weighting_scheme calc
_refine_ls_wR_factor_gt 0.0656
_refine_ls_wR_factor_ref 0.0695
_reflns_Friedel_coverage 0.000
_reflns_number_gt 5621
_reflns_number_total 6707
_reflns_threshold_expression 'I > 2\s(I)'
_cod_data_source_file d0ce01610a2.cif
_cod_data_source_block shelx_CCDC3
_cod_depositor_comments 'Adding full bibliography for 7242038--7242041.cif.'
_cod_original_cell_volume 3417.2(6)
_cod_original_sg_symbol_H-M 'P 21/c'
_cod_database_code 7242041
_shelx_shelxl_version_number 2014/7
_shelx_space_group_comment
;
The symmetry employed for this shelxl refinement is uniquely defined
by the following loop, which should always be used as a source of
symmetry information in preference to the above space-group names.
They are only intended as comments.
;
_shelx_estimated_absorpt_t_min 0.912
_shelx_estimated_absorpt_t_max 0.975

loop_
_space_group_symop_operation_xyz
'x, y, z'
'-x, y+1/2, -z+1/2'
'-x, -y, -z'
'x, -y-1/2, z-1/2'

loop_
_atom_site_label
_atom_site_type_symbol
_atom_site_fract_x
_atom_site_fract_y
_atom_site_fract_z
_atom_site_U_iso_or_equiv
_atom_site_adp_type
_atom_site_occupancy
_atom_site_site_symmetry_order
_atom_site_calc_flag
_atom_site_refinement_flags_posn
_atom_site_refinement_flags_adp
_atom_site_refinement_flags_occupancy
_atom_site_disorder_assembly
_atom_site_disorder_group
Ag1 Ag 0.66259(2) -0.58758(2) 0.89353(2) 0.01983(6) Uani 1 1 d . . . . .
N1 N 0.78600(11) -0.68581(19) 0.88790(8) 0.0149(4) Uani 1 1 d . . . . .
N2 N 0.69346(11) -0.4865(2) 0.80619(8) 0.0149(4) Uani 1 1 d . . . . .
N3 N 0.49260(11) -0.11020(19) 0.63355(8) 0.0132(4) Uani 1 1 d . . . . .
N4 N 0.38523(11) 0.05535(19) 0.54388(8) 0.0146(4) Uani 1 1 d . . . . .
C1 C 0.83680(15) -0.7723(3) 0.92837(10) 0.0204(5) Uani 1 1 d . . . . .
H1 H 0.8186 -0.7993 0.9612 0.024 Uiso 1 1 calc R U . . .
C2 C 0.91531(15) -0.8247(3) 0.92471(11) 0.0230(5) Uani 1 1 d . . . . .
H2 H 0.9502 -0.8847 0.9548 0.028 Uiso 1 1 calc R U . . .
C3 C 0.94182(15) -0.7886(3) 0.87696(11) 0.0220(5) Uani 1 1 d . . . . .
H3 H 0.9952 -0.8232 0.8735 0.026 Uiso 1 1 calc R U . . .
C4 C 0.88904(14) -0.7010(2) 0.83418(10) 0.0188(5) Uani 1 1 d . . . . .
H4 H 0.9052 -0.6757 0.8004 0.023 Uiso 1 1 calc R U . . .
C5 C 0.81214(14) -0.6502(2) 0.84109(9) 0.0133(4) Uani 1 1 d . . . . .
C6 C 0.75813(14) -0.5514(2) 0.79757(10) 0.0152(5) Uani 1 1 d . . . . .
H6 H 0.7715 -0.5350 0.7620 0.018 Uiso 1 1 calc R U . . .
C7 C 0.64666(14) -0.3873(2) 0.76307(9) 0.0155(5) Uani 1 1 d . . . . .
C8 C 0.68503(14) -0.3043(2) 0.72909(10) 0.0182(5) Uani 1 1 d . . . . .
H9 H 0.7456 -0.3113 0.7354 0.022 Uiso 1 1 calc R U . . .
C9 C 0.63680(14) -0.2126(2) 0.68671(10) 0.0177(5) Uani 1 1 d . . . . .
H10 H 0.6641 -0.1570 0.6639 0.021 Uiso 1 1 calc R U . . .
C10 C 0.54773(13) -0.2006(2) 0.67689(9) 0.0138(4) Uani 1 1 d . . . . .
C13 C 0.52513(14) -0.0145(2) 0.60754(9) 0.0142(5) Uani 1 1 d . . . . .
H13 H 0.5861 -0.0024 0.6191 0.017 Uiso 1 1 calc R U . . .
C14 C 0.47155(13) 0.0765(2) 0.56075(9) 0.0129(4) Uani 1 1 d . . . . .
C18 C 0.33786(15) 0.1359(3) 0.49933(10) 0.0194(5) Uani 1 1 d . . . . .
H18 H 0.2771 0.1216 0.4864 0.023 Uiso 1 1 calc R U . . .
C17 C 0.37297(15) 0.2394(3) 0.47094(10) 0.0203(5) Uani 1 1 d . . . . .
H17 H 0.3369 0.2935 0.4392 0.024 Uiso 1 1 calc R U . . .
C16 C 0.46080(14) 0.2625(2) 0.48952(10) 0.0186(5) Uani 1 1 d . . . . .
H16 H 0.4863 0.3345 0.4716 0.022 Uiso 1 1 calc R U . . .
C15 C 0.51115(14) 0.1784(2) 0.53480(10) 0.0166(5) Uani 1 1 d . . . . .
H15 H 0.5721 0.1903 0.5480 0.020 Uiso 1 1 calc R U . . .
C11 C 0.50934(14) -0.2830(3) 0.71091(10) 0.0212(5) Uani 1 1 d . . . . .
H11 H 0.4487 -0.2766 0.7044 0.025 Uiso 1 1 calc R U . . .
C12 C 0.55822(15) -0.3739(3) 0.75406(10) 0.0218(5) Uani 1 1 d . . . . .
H12 H 0.5313 -0.4275 0.7777 0.026 Uiso 1 1 calc R U . . .
C22 C 0.08364(14) 0.2316(3) 0.26920(10) 0.0230(5) Uani 1 1 d . . . . .
H22 H 0.0640 0.1587 0.2402 0.028 Uiso 1 1 calc R U . . .
C23 C 0.13266(14) 0.1958(3) 0.32551(10) 0.0196(5) Uani 1 1 d . . . . .
H23 H 0.1462 0.0974 0.3357 0.024 Uiso 1 1 calc R U . . .
C24 C 0.16225(14) 0.3039(2) 0.36734(10) 0.0154(5) Uani 1 1 d . . . . .
H24 H 0.1954 0.2763 0.4058 0.019 Uiso 1 1 calc R U . . .
C19 C 0.14546(13) 0.4516(2) 0.35543(9) 0.0134(4) Uani 1 1 d . . . . .
C25 C 0.11455(15) 0.7020(2) 0.40739(10) 0.0183(5) Uani 1 1 d . . . . .
C26 C 0.02645(15) 0.6719(3) 0.39342(11) 0.0228(5) Uani 1 1 d . . . . .
H26 H 0.0058 0.5809 0.3764 0.027 Uiso 1 1 calc R U . . .
C27 C -0.03229(17) 0.7711(3) 0.40360(12) 0.0330(6) Uani 1 1 d . . . . .
H27 H -0.0919 0.7467 0.3932 0.040 Uiso 1 1 calc R U . . .
C28 C -0.00494(19) 0.9043(3) 0.42855(12) 0.0343(7) Uani 1 1 d . . . . .
H28 H -0.0450 0.9712 0.4358 0.041 Uiso 1 1 calc R U . . .
C34 C 0.3525(2) 0.7842(3) 0.29962(12) 0.0385(8) Uani 1 1 d . . . . .
H34 H 0.3865 0.8243 0.2773 0.046 Uiso 1 1 calc R U . . .
C33 C 0.27368(19) 0.8443(3) 0.29666(11) 0.0328(7) Uani 1 1 d . . . . .
H33 H 0.2527 0.9253 0.2721 0.039 Uiso 1 1 calc R U . . .
C32 C 0.22495(17) 0.7849(3) 0.33016(10) 0.0249(6) Uani 1 1 d . . . . .
H32 H 0.1708 0.8278 0.3278 0.030 Uiso 1 1 calc R U . . .
C31 C 0.25195(15) 0.6650(2) 0.36713(10) 0.0184(5) Uani 1 1 d . . . . .
C36 C 0.33223(15) 0.6070(3) 0.36814(11) 0.0232(5) Uani 1 1 d . . . . .
H36 H 0.3535 0.5251 0.3921 0.028 Uiso 1 1 calc R U . . .
C35 C 0.38200(17) 0.6655(3) 0.33511(12) 0.0338(7) Uani 1 1 d . . . . .
H35 H 0.4363 0.6236 0.3370 0.041 Uiso 1 1 calc R U . . .
C21 C 0.06357(15) 0.3763(3) 0.25576(10) 0.0217(5) Uani 1 1 d . . . . .
H21 H 0.0288 0.4027 0.2175 0.026 Uiso 1 1 calc R U . . .
C20 C 0.09430(14) 0.4823(3) 0.29817(10) 0.0171(5) Uani 1 1 d . . . . .
H20 H 0.0799 0.5803 0.2878 0.021 Uiso 1 1 calc R U . . .
C37 C 0.23738(14) 0.5320(2) 0.46714(10) 0.0166(5) Uani 1 1 d . . . . .
C42 C 0.19916(15) 0.4322(2) 0.49626(10) 0.0190(5) Uani 1 1 d . . . . .
H42 H 0.1447 0.3920 0.4755 0.023 Uiso 1 1 calc R U . . .
C41 C 0.23727(16) 0.3897(3) 0.55390(10) 0.0262(6) Uani 1 1 d . . . . .
H41 H 0.2094 0.3204 0.5714 0.031 Uiso 1 1 calc R U . . .
C40 C 0.31572(17) 0.4479(3) 0.58609(11) 0.0311(6) Uani 1 1 d . . . . .
H40 H 0.3425 0.4183 0.6254 0.037 Uiso 1 1 calc R U . . .
C39 C 0.35446(16) 0.5500(3) 0.55993(10) 0.0275(6) Uani 1 1 d . . . . .
H39 H 0.4074 0.5933 0.5818 0.033 Uiso 1 1 calc R U . . .
C38 C 0.31625(15) 0.5892(3) 0.50193(10) 0.0220(5) Uani 1 1 d . . . . .
H38 H 0.3449 0.6583 0.4849 0.026 Uiso 1 1 calc R U . . .
C30 C 0.13960(17) 0.8391(3) 0.43243(11) 0.0264(6) Uani 1 1 d . . . . .
H30 H 0.1990 0.8649 0.4427 0.032 Uiso 1 1 calc R U . . .
C29 C 0.08159(19) 0.9383(3) 0.44274(12) 0.0333(7) Uani 1 1 d . . . . .
H29 H 0.1015 1.0297 0.4596 0.040 Uiso 1 1 calc R U . . .
B1 B 0.18767(16) 0.5860(3) 0.40007(11) 0.0155(5) Uani 1 1 d . . . . .

loop_
_atom_site_aniso_label
_atom_site_aniso_U_11
_atom_site_aniso_U_22
_atom_site_aniso_U_33
_atom_site_aniso_U_23
_atom_site_aniso_U_13
_atom_site_aniso_U_12
Ag1 0.01488(9) 0.02490(10) 0.02410(10) -0.00120(8) 0.01251(7) 0.00341(8)
N1 0.0147(9) 0.0155(10) 0.0168(9) 0.0013(8) 0.0082(8) 0.0025(7)
N2 0.0116(9) 0.0174(10) 0.0162(9) 0.0019(8) 0.0048(8) 0.0016(8)
N3 0.0114(9) 0.0152(10) 0.0136(9) 0.0003(7) 0.0046(7) 0.0009(7)
N4 0.0114(9) 0.0167(10) 0.0163(9) 0.0013(8) 0.0053(8) 0.0008(7)
C1 0.0215(12) 0.0227(13) 0.0191(12) 0.0064(10) 0.0093(10) 0.0051(10)
C2 0.0179(12) 0.0230(13) 0.0271(13) 0.0099(10) 0.0050(10) 0.0074(10)
C3 0.0142(11) 0.0197(12) 0.0353(14) 0.0059(11) 0.0124(11) 0.0044(9)
C4 0.0179(12) 0.0193(12) 0.0236(12) 0.0036(10) 0.0129(10) 0.0015(9)
C5 0.0129(11) 0.0136(11) 0.0147(11) 0.0007(9) 0.0062(9) -0.0010(8)
C6 0.0158(11) 0.0159(12) 0.0152(11) 0.0009(9) 0.0068(9) -0.0016(9)
C7 0.0148(11) 0.0168(12) 0.0152(11) 0.0012(9) 0.0050(9) 0.0019(9)
C8 0.0095(11) 0.0223(12) 0.0234(12) 0.0036(10) 0.0056(10) 0.0011(9)
C9 0.0142(11) 0.0187(12) 0.0221(12) 0.0044(10) 0.0083(10) -0.0017(9)
C10 0.0115(11) 0.0143(11) 0.0152(11) -0.0003(9) 0.0034(9) 0.0009(8)
C13 0.0105(11) 0.0172(11) 0.0157(11) -0.0021(9) 0.0049(9) -0.0005(9)
C14 0.0126(10) 0.0135(11) 0.0135(10) -0.0027(9) 0.0051(8) -0.0007(9)
C18 0.0116(11) 0.0231(13) 0.0225(12) 0.0040(10) 0.0039(10) 0.0021(9)
C17 0.0197(12) 0.0213(12) 0.0205(12) 0.0063(10) 0.0073(10) 0.0051(10)
C16 0.0213(12) 0.0163(12) 0.0208(12) 0.0023(10) 0.0100(10) -0.0025(9)
C15 0.0131(11) 0.0179(12) 0.0193(12) -0.0011(9) 0.0055(9) -0.0039(9)
C11 0.0098(11) 0.0305(14) 0.0250(12) 0.0080(11) 0.0076(10) 0.0039(10)
C12 0.0156(12) 0.0299(14) 0.0235(12) 0.0141(10) 0.0116(10) 0.0054(10)
C22 0.0155(12) 0.0302(14) 0.0245(13) -0.0106(11) 0.0081(10) -0.0100(10)
C23 0.0149(11) 0.0170(12) 0.0297(13) -0.0021(10) 0.0109(10) -0.0024(9)
C24 0.0103(11) 0.0182(12) 0.0186(11) 0.0003(9) 0.0055(9) 0.0005(9)
C19 0.0078(10) 0.0176(11) 0.0181(11) 0.0002(9) 0.0086(9) -0.0017(8)
C25 0.0230(12) 0.0193(12) 0.0169(11) 0.0040(9) 0.0126(10) 0.0031(10)
C26 0.0225(13) 0.0233(13) 0.0279(13) 0.0044(11) 0.0156(11) 0.0021(10)
C27 0.0274(14) 0.0399(17) 0.0400(16) 0.0100(13) 0.0228(13) 0.0109(12)
C28 0.0494(18) 0.0313(15) 0.0321(14) 0.0097(12) 0.0273(14) 0.0227(14)
C34 0.0495(18) 0.0489(19) 0.0282(15) -0.0179(14) 0.0287(14) -0.0342(15)
C33 0.0525(18) 0.0278(15) 0.0242(14) -0.0060(12) 0.0209(13) -0.0195(13)
C32 0.0336(14) 0.0209(13) 0.0249(13) -0.0055(10) 0.0158(11) -0.0099(11)
C31 0.0218(12) 0.0177(12) 0.0185(12) -0.0095(10) 0.0103(10) -0.0085(10)
C36 0.0195(12) 0.0295(14) 0.0240(13) -0.0125(11) 0.0117(10) -0.0080(10)
C35 0.0249(14) 0.0520(19) 0.0326(15) -0.0238(14) 0.0207(12) -0.0176(13)
C21 0.0134(11) 0.0344(14) 0.0174(12) 0.0008(10) 0.0046(10) -0.0039(10)
C20 0.0139(11) 0.0191(12) 0.0203(12) 0.0024(10) 0.0082(10) 0.0010(9)
C37 0.0151(11) 0.0187(11) 0.0199(12) -0.0061(10) 0.0109(10) -0.0004(9)
C42 0.0166(11) 0.0230(13) 0.0200(12) -0.0041(10) 0.0094(10) -0.0024(9)
C41 0.0275(14) 0.0337(15) 0.0217(13) 0.0020(11) 0.0138(11) -0.0017(11)
C40 0.0280(14) 0.0490(18) 0.0165(12) 0.0013(12) 0.0069(11) 0.0033(12)
C39 0.0164(12) 0.0472(17) 0.0189(12) -0.0083(11) 0.0053(10) -0.0058(11)
C38 0.0204(12) 0.0282(13) 0.0213(12) -0.0070(11) 0.0124(10) -0.0070(10)
C30 0.0334(15) 0.0217(13) 0.0300(14) -0.0028(11) 0.0188(12) -0.0001(11)
C29 0.0529(18) 0.0214(14) 0.0333(15) 0.0000(11) 0.0246(14) 0.0082(12)
B1 0.0129(12) 0.0164(12) 0.0200(13) -0.0005(11) 0.0092(10) -0.0026(10)

loop_
_atom_type_symbol
_atom_type_description
_atom_type_scat_dispersion_real
_atom_type_scat_dispersion_imag
_atom_type_scat_source
C C 0.0033 0.0016 'International Tables Vol C Tables 4.2.6.8 and 6.1.1.4'
H H 0.0000 0.0000 'International Tables Vol C Tables 4.2.6.8 and 6.1.1.4'
N N 0.0061 0.0033 'International Tables Vol C Tables 4.2.6.8 and 6.1.1.4'
B B 0.0013 0.0007 'International Tables Vol C Tables 4.2.6.8 and 6.1.1.4'
Ag Ag -0.8971 1.1015 'International Tables Vol C Tables 4.2.6.8 and 6.1.1.4'

loop_
_geom_angle_atom_site_label_1
_geom_angle_atom_site_label_2
_geom_angle_atom_site_label_3
_geom_angle
_geom_angle_site_symmetry_1
_geom_angle_site_symmetry_3
_geom_angle_publ_flag
N1 Ag1 N4 139.01(6) . 2_646 ?
N1 Ag1 N3 145.96(6) . 2_646 ?
N4 Ag1 N3 72.27(6) 2_646 2_646 ?
N1 Ag1 N2 72.01(6) . . ?
N4 Ag1 N2 121.73(6) 2_646 . ?
N3 Ag1 N2 105.41(6) 2_646 . ?
C1 N1 C5 117.88(19) . . ?
C1 N1 Ag1 124.72(15) . . ?
C5 N1 Ag1 117.35(14) . . ?
C6 N2 C7 118.25(18) . . ?
C6 N2 Ag1 110.06(14) . . ?
C7 N2 Ag1 131.16(13) . . ?
C13 N3 C10 119.91(18) . . ?
C13 N3 Ag1 111.00(14) . 2_656 ?
C10 N3 Ag1 128.69(13) . 2_656 ?
C18 N4 C14 117.02(19) . . ?
C18 N4 Ag1 127.78(15) . 2_656 ?
C14 N4 Ag1 114.29(14) . 2_656 ?
N1 C1 C2 122.9(2) . . ?
N1 C1 H1 118.6 . . ?
C2 C1 H1 118.6 . . ?
C3 C2 C1 119.2(2) . . ?
C3 C2 H2 120.4 . . ?
C1 C2 H2 120.4 . . ?
C2 C3 C4 118.5(2) . . ?
C2 C3 H3 120.8 . . ?
C4 C3 H3 120.8 . . ?
C3 C4 C5 119.4(2) . . ?
C3 C4 H4 120.3 . . ?
C5 C4 H4 120.3 . . ?
N1 C5 C4 122.2(2) . . ?
N1 C5 C6 118.12(19) . . ?
C4 C5 C6 119.68(19) . . ?
N2 C6 C5 121.7(2) . . ?
N2 C6 H6 119.2 . . ?
C5 C6 H6 119.2 . . ?
C12 C7 C8 118.8(2) . . ?
C12 C7 N2 118.24(19) . . ?
C8 C7 N2 122.98(19) . . ?
C9 C8 C7 121.0(2) . . ?
C9 C8 H9 119.5 . . ?
C7 C8 H9 119.5 . . ?
C8 C9 C10 120.4(2) . . ?
C8 C9 H10 119.8 . . ?
C10 C9 H10 119.8 . . ?
C11 C10 C9 118.7(2) . . ?
C11 C10 N3 117.01(18) . . ?
C9 C10 N3 124.27(19) . . ?
N3 C13 C14 122.11(19) . . ?
N3 C13 H13 118.9 . . ?
C14 C13 H13 118.9 . . ?
N4 C14 C15 122.9(2) . . ?
N4 C14 C13 118.14(19) . . ?
C15 C14 C13 118.97(19) . . ?
N4 C18 C17 123.4(2) . . ?
N4 C18 H18 118.3 . . ?
C17 C18 H18 118.3 . . ?
C16 C17 C18 119.0(2) . . ?
C16 C17 H17 120.5 . . ?
C18 C17 H17 120.5 . . ?
C17 C16 C15 118.5(2) . . ?
C17 C16 H16 120.8 . . ?
C15 C16 H16 120.8 . . ?
C16 C15 C14 119.2(2) . . ?
C16 C15 H15 120.4 . . ?
C14 C15 H15 120.4 . . ?
C12 C11 C10 120.8(2) . . ?
C12 C11 H11 119.6 . . ?
C10 C11 H11 119.6 . . ?
C11 C12 C7 120.3(2) . . ?
C11 C12 H12 119.8 . . ?
C7 C12 H12 119.8 . . ?
C23 C22 C21 118.8(2) . . ?
C23 C22 H22 120.6 . . ?
C21 C22 H22 120.6 . . ?
C22 C23 C24 120.1(2) . . ?
C22 C23 H23 120.0 . . ?
C24 C23 H23 120.0 . . ?
C23 C24 C19 123.2(2) . . ?
C23 C24 H24 118.4 . . ?
C19 C24 H24 118.4 . . ?
C20 C19 C24 114.7(2) . . ?
C20 C19 B1 119.30(19) . . ?
C24 C19 B1 125.8(2) . . ?
C26 C25 C30 115.2(2) . . ?
C26 C25 B1 124.3(2) . . ?
C30 C25 B1 120.4(2) . . ?
C25 C26 C27 122.1(2) . . ?
C25 C26 H26 118.9 . . ?
C27 C26 H26 118.9 . . ?
C28 C27 C26 120.8(3) . . ?
C28 C27 H27 119.6 . . ?
C26 C27 H27 119.6 . . ?
C29 C28 C27 118.8(2) . . ?
C29 C28 H28 120.6 . . ?
C27 C28 H28 120.6 . . ?
C33 C34 C35 119.8(2) . . ?
C33 C34 H34 120.1 . . ?
C35 C34 H34 120.1 . . ?
C34 C33 C32 119.3(3) . . ?
C34 C33 H33 120.3 . . ?
C32 C33 H33 120.3 . . ?
C33 C32 C31 123.2(3) . . ?
C33 C32 H32 118.4 . . ?
C31 C32 H32 118.4 . . ?
C36 C31 C32 115.2(2) . . ?
C36 C31 B1 122.6(2) . . ?
C32 C31 B1 121.7(2) . . ?
C35 C36 C31 122.3(3) . . ?
C35 C36 H36 118.9 . . ?
C31 C36 H36 118.9 . . ?
C34 C35 C36 120.1(3) . . ?
C34 C35 H35 119.9 . . ?
C36 C35 H35 119.9 . . ?
C20 C21 C22 120.1(2) . . ?
C20 C21 H21 120.0 . . ?
C22 C21 H21 120.0 . . ?
C21 C20 C19 123.2(2) . . ?
C21 C20 H20 118.4 . . ?
C19 C20 H20 118.4 . . ?
C38 C37 C42 114.4(2) . . ?
C38 C37 B1 123.9(2) . . ?
C42 C37 B1 121.5(2) . . ?
C41 C42 C37 123.1(2) . . ?
C41 C42 H42 118.5 . . ?
C37 C42 H42 118.5 . . ?
C40 C41 C42 120.3(2) . . ?
C40 C41 H41 119.9 . . ?
C42 C41 H41 119.9 . . ?
C39 C40 C41 118.8(2) . . ?
C39 C40 H40 120.6 . . ?
C41 C40 H40 120.6 . . ?
C40 C39 C38 120.2(2) . . ?
C40 C39 H39 119.9 . . ?
C38 C39 H39 119.9 . . ?
C39 C38 C37 123.3(2) . . ?
C39 C38 H38 118.4 . . ?
C37 C38 H38 118.4 . . ?
C29 C30 C25 123.0(3) . . ?
C29 C30 H30 118.5 . . ?
C25 C30 H30 118.5 . . ?
C28 C29 C30 120.1(3) . . ?
C28 C29 H29 120.0 . . ?
C30 C29 H29 120.0 . . ?
C37 B1 C19 112.97(19) . . ?
C37 B1 C25 104.66(17) . . ?
C19 B1 C25 112.78(18) . . ?
C37 B1 C31 113.81(18) . . ?
C19 B1 C31 102.96(17) . . ?
C25 B1 C31 109.89(19) . . ?

loop_
_geom_bond_atom_site_label_1
_geom_bond_atom_site_label_2
_geom_bond_distance
_geom_bond_site_symmetry_2
_geom_bond_publ_flag
Ag1 N1 2.2389(18) . ?
Ag1 N4 2.2974(18) 2_646 ?
Ag1 N3 2.4134(17) 2_646 ?
Ag1 N2 2.4704(18) . ?
N1 C1 1.332(3) . ?
N1 C5 1.350(3) . ?
N2 C6 1.278(3) . ?
N2 C7 1.417(3) . ?
N3 C13 1.282(3) . ?
N3 C10 1.419(3) . ?
N3 Ag1 2.4134(17) 2_656 ?
N4 C18 1.337(3) . ?
N4 C14 1.350(3) . ?
N4 Ag1 2.2974(18) 2_656 ?
C1 C2 1.390(3) . ?
C1 H1 0.9500 . ?
C2 C3 1.375(3) . ?
C2 H2 0.9500 . ?
C3 C4 1.382(3) . ?
C3 H3 0.9500 . ?
C4 C5 1.388(3) . ?
C4 H4 0.9500 . ?
C5 C6 1.462(3) . ?
C6 H6 0.9500 . ?
C7 C12 1.391(3) . ?
C7 C8 1.392(3) . ?
C8 C9 1.371(3) . ?
C8 H9 0.9500 . ?
C9 C10 1.397(3) . ?
C9 H10 0.9500 . ?
C10 C11 1.390(3) . ?
C13 C14 1.459(3) . ?
C13 H13 0.9500 . ?
C14 C15 1.387(3) . ?
C18 C17 1.390(3) . ?
C18 H18 0.9500 . ?
C17 C16 1.376(3) . ?
C17 H17 0.9500 . ?
C16 C15 1.383(3) . ?
C16 H16 0.9500 . ?
C15 H15 0.9500 . ?
C11 C12 1.381(3) . ?
C11 H11 0.9500 . ?
C12 H12 0.9500 . ?
C22 C23 1.382(3) . ?
C22 C21 1.391(4) . ?
C22 H22 0.9500 . ?
C23 C24 1.392(3) . ?
C23 H23 0.9500 . ?
C24 C19 1.404(3) . ?
C24 H24 0.9500 . ?
C19 C20 1.400(3) . ?
C19 B1 1.647(3) . ?
C25 C26 1.395(3) . ?
C25 C30 1.408(3) . ?
C25 B1 1.647(3) . ?
C26 C27 1.395(3) . ?
C26 H26 0.9500 . ?
C27 C28 1.382(4) . ?
C27 H27 0.9500 . ?
C28 C29 1.378(4) . ?
C28 H28 0.9500 . ?
C34 C33 1.377(4) . ?
C34 C35 1.381(4) . ?
C34 H34 0.9500 . ?
C33 C32 1.395(3) . ?
C33 H33 0.9500 . ?
C32 C31 1.403(3) . ?
C32 H32 0.9500 . ?
C31 C36 1.402(3) . ?
C31 B1 1.653(3) . ?
C36 C35 1.396(3) . ?
C36 H36 0.9500 . ?
C35 H35 0.9500 . ?
C21 C20 1.390(3) . ?
C21 H21 0.9500 . ?
C20 H20 0.9500 . ?
C37 C38 1.404(3) . ?
C37 C42 1.407(3) . ?
C37 B1 1.640(3) . ?
C42 C41 1.386(3) . ?
C42 H42 0.9500 . ?
C41 C40 1.383(4) . ?
C41 H41 0.9500 . ?
C40 C39 1.382(4) . ?
C40 H40 0.9500 . ?
C39 C38 1.386(3) . ?
C39 H39 0.9500 . ?
C38 H38 0.9500 . ?
C30 C29 1.388(3) . ?
C30 H30 0.9500 . ?
C29 H29 0.9500 . ?

loop_
_geom_torsion_atom_site_label_1
_geom_torsion_atom_site_label_2
_geom_torsion_atom_site_label_3
_geom_torsion_atom_site_label_4
_geom_torsion
_geom_torsion_site_symmetry_1
_geom_torsion_site_symmetry_2
_geom_torsion_site_symmetry_3
_geom_torsion_site_symmetry_4
_geom_torsion_publ_flag
C5 N1 C1 C2 1.0(3) . . . . ?
Ag1 N1 C1 C2 -176.39(18) . . . . ?
N1 C1 C2 C3 -1.2(4) . . . . ?
C1 C2 C3 C4 0.0(4) . . . . ?
C2 C3 C4 C5 1.1(4) . . . . ?
C1 N1 C5 C4 0.2(3) . . . . ?
Ag1 N1 C5 C4 177.84(17) . . . . ?
C1 N1 C5 C6 -177.9(2) . . . . ?
Ag1 N1 C5 C6 -0.3(3) . . . . ?
C3 C4 C5 N1 -1.3(3) . . . . ?
C3 C4 C5 C6 176.8(2) . . . . ?
C7 N2 C6 C5 177.1(2) . . . . ?
Ag1 N2 C6 C5 -10.3(3) . . . . ?
N1 C5 C6 N2 8.1(3) . . . . ?
C4 C5 C6 N2 -170.2(2) . . . . ?
C6 N2 C7 C12 147.1(2) . . . . ?
Ag1 N2 C7 C12 -23.6(3) . . . . ?
C6 N2 C7 C8 -32.2(3) . . . . ?
Ag1 N2 C7 C8 157.11(17) . . . . ?
C12 C7 C8 C9 -1.2(3) . . . . ?
N2 C7 C8 C9 178.1(2) . . . . ?
C7 C8 C9 C10 0.1(4) . . . . ?
C8 C9 C10 C11 0.1(3) . . . . ?
C8 C9 C10 N3 -179.1(2) . . . . ?
C13 N3 C10 C11 168.5(2) . . . . ?
Ag1 N3 C10 C11 -3.6(3) 2_656 . . . ?
C13 N3 C10 C9 -12.3(3) . . . . ?
Ag1 N3 C10 C9 175.67(16) 2_656 . . . ?
C10 N3 C13 C14 177.04(19) . . . . ?
Ag1 N3 C13 C14 -9.6(2) 2_656 . . . ?
C18 N4 C14 C15 1.3(3) . . . . ?
Ag1 N4 C14 C15 -168.57(17) 2_656 . . . ?
C18 N4 C14 C13 -177.3(2) . . . . ?
Ag1 N4 C14 C13 12.8(2) 2_656 . . . ?
N3 C13 C14 N4 -1.6(3) . . . . ?
N3 C13 C14 C15 179.6(2) . . . . ?
C14 N4 C18 C17 -0.9(3) . . . . ?
Ag1 N4 C18 C17 167.44(17) 2_656 . . . ?
N4 C18 C17 C16 -0.7(4) . . . . ?
C18 C17 C16 C15 1.9(3) . . . . ?
C17 C16 C15 C14 -1.5(3) . . . . ?
N4 C14 C15 C16 -0.2(3) . . . . ?
C13 C14 C15 C16 178.5(2) . . . . ?
C9 C10 C11 C12 0.7(4) . . . . ?
N3 C10 C11 C12 180.0(2) . . . . ?
C10 C11 C12 C7 -1.7(4) . . . . ?
C8 C7 C12 C11 1.9(4) . . . . ?
N2 C7 C12 C11 -177.4(2) . . . . ?
C21 C22 C23 C24 -1.1(3) . . . . ?
C22 C23 C24 C19 -0.5(3) . . . . ?
C23 C24 C19 C20 1.6(3) . . . . ?
C23 C24 C19 B1 -172.3(2) . . . . ?
C30 C25 C26 C27 0.1(3) . . . . ?
B1 C25 C26 C27 176.2(2) . . . . ?
C25 C26 C27 C28 -0.4(4) . . . . ?
C26 C27 C28 C29 0.7(4) . . . . ?
C35 C34 C33 C32 0.6(4) . . . . ?
C34 C33 C32 C31 -0.3(4) . . . . ?
C33 C32 C31 C36 -0.3(3) . . . . ?
C33 C32 C31 B1 -172.7(2) . . . . ?
C32 C31 C36 C35 0.6(3) . . . . ?
B1 C31 C36 C35 172.9(2) . . . . ?
C33 C34 C35 C36 -0.3(4) . . . . ?
C31 C36 C35 C34 -0.3(4) . . . . ?
C23 C22 C21 C20 1.5(3) . . . . ?
C22 C21 C20 C19 -0.3(3) . . . . ?
C24 C19 C20 C21 -1.2(3) . . . . ?
B1 C19 C20 C21 173.1(2) . . . . ?
C38 C37 C42 C41 -2.1(3) . . . . ?
B1 C37 C42 C41 -176.6(2) . . . . ?
C37 C42 C41 C40 1.3(4) . . . . ?
C42 C41 C40 C39 0.8(4) . . . . ?
C41 C40 C39 C38 -2.0(4) . . . . ?
C40 C39 C38 C37 1.1(4) . . . . ?
C42 C37 C38 C39 0.8(3) . . . . ?
B1 C37 C38 C39 175.3(2) . . . . ?
C26 C25 C30 C29 0.0(3) . . . . ?
B1 C25 C30 C29 -176.3(2) . . . . ?
C27 C28 C29 C30 -0.6(4) . . . . ?
C25 C30 C29 C28 0.3(4) . . . . ?
C38 C37 B1 C19 139.2(2) . . . . ?
C42 C37 B1 C19 -46.8(3) . . . . ?
C38 C37 B1 C25 -97.8(2) . . . . ?
C42 C37 B1 C25 76.3(3) . . . . ?
C38 C37 B1 C31 22.2(3) . . . . ?
C42 C37 B1 C31 -163.7(2) . . . . ?
C20 C19 B1 C37 174.18(18) . . . . ?
C24 C19 B1 C37 -12.2(3) . . . . ?
C20 C19 B1 C25 55.7(3) . . . . ?
C24 C19 B1 C25 -130.7(2) . . . . ?
C20 C19 B1 C31 -62.6(2) . . . . ?
C24 C19 B1 C31 111.0(2) . . . . ?
C26 C25 B1 C37 -104.4(2) . . . . ?
C30 C25 B1 C37 71.6(2) . . . . ?
C26 C25 B1 C19 18.8(3) . . . . ?
C30 C25 B1 C19 -165.3(2) . . . . ?
C26 C25 B1 C31 133.0(2) . . . . ?
C30 C25 B1 C31 -51.0(3) . . . . ?
C36 C31 B1 C37 46.3(3) . . . . ?
C32 C31 B1 C37 -141.9(2) . . . . ?
C36 C31 B1 C19 -76.3(2) . . . . ?
C32 C31 B1 C19 95.5(2) . . . . ?
C36 C31 B1 C25 163.3(2) . . . . ?
C32 C31 B1 C25 -24.9(3) . . . . ?
